data_1542738
loop_
_publ_author_name
'Fratini, Albert V.'
'Cross, Elisa M.'
'O'brien, Joseph F.'
'Adams, W. Wade'

_publ_section_title
;
 The structure of poly-2,5-benzoxazole (ABPBO) and poly-2,6-benzothiazole
 (ABPBT) fibers by X-ray diffraction
;
_journal_issue 1-4
_journal_name_full 'Journal of Macromolecular Science, Part B'
_journal_page_first 159
_journal_page_last 179
_journal_paper_doi 10.1080/00222348508248023
_journal_volume 24
_journal_year 1985
_chemical_formula_sum 'C14 H6 N2 O2'
_space_group_IT_number 1
_symmetry_cell_setting orthogonal
_symmetry_space_group_name_Hall 'P 1'
_symmetry_space_group_name_H-M 'P 1'
_cell_angle_alpha 90
_cell_angle_beta 90
_cell_angle_gamma 90
_cell_formula_units_Z 1
_cell_length_a 6.061(17)
_cell_length_b 3.384(13)
_cell_length_c 11.575(6)
_cell_volume 237.4(11)
_exptl_crystal_density_diffrn 1.638
_exptl_crystal_density_meas 1.4
_refine_ls_R_factor_gt 0.208
_cod_data_source_file ABPBO.cif
_cod_data_source_block ABPBO
_cod_database_code 1542738

loop_
_symmetry_equiv_pos_as_xyz
'x, y, z'

loop_
_atom_site_label
_atom_site_fract_x
_atom_site_fract_y
_atom_site_fract_z
_atom_site_B_iso_or_equiv
H2 -0.579 0.096 0.228 6.0
C2 -0.422 0.070 0.202 6.0
C3 -0.373 0.062 0.085 6.0
H3 -0.494 0.082 0.027 6.0
C4 -0.158 0.026 0.047 6.0
C5 0.013 -0.002 0.127 6.0
H5 0.169 -0.028 0.099 6.0
C6 -0.046 0.008 0.242 6.0
N1 0.087 -0.014 0.341 6.0
C7 -0.052 0.009 0.426 6.0
O1 -0.269 0.045 0.396 6.0
C1 -0.267 0.044 0.277 6.0
C14 0.000 0.000 0.550 6.0
C13 0.216 -0.036 0.586 6.0
H13 0.337 -0.056 0.528 6.0
C12 0.268 -0.045 0.703 6.0
H12 0.426 -0.071 0.728 6.0
C11 0.095 -0.016 0.778 6.0
O2 0.104 -0.017 0.897 6.0
C17 -0.112 0.019 0.931 6.0
N2 -0.255 0.042 0.847 6.0
C16 -0.128 0.021 0.747 6.0
C15 -0.194 0.032 0.632 6.0
H15 -0.353 0.059 0.613 6.0
